data_2200628
loop_
_publ_author_name
'H. Surya Prakash Rao'
'S. Rajamathe'
'S. Shanmuga Sundara Raj'
'Hoong-Kun Fun'

_publ_section_title
;
 8a-Ethyl 2-methyl
 (4a<i>R</i>,8a<i>S</i>)-3-oxoperhydro-2,8a-naphthalenedicarboxylate
;
_journal_issue 12
_journal_name_full 'Acta Crystallographica Section E'
_journal_page_first o1235
_journal_page_last o1236
_journal_paper_doi 10.1107/S1600536801020220
_journal_volume 57
_journal_year 2001
_chemical_formula_sum 'C15 H22 O5'
_chemical_formula_weight 282.33
_chemical_name_systematic
;
8a-Ethyl  2-methyl (4aR,8aS)-3-oxoperhydro-2,8a-naphthalenedicarboxylate
;
_space_group_IT_number 2
_symmetry_cell_setting triclinic
_symmetry_space_group_name_Hall '-P 1'
_symmetry_space_group_name_H-M 'P -1'
_audit_creation_method SHELXL-97
_cell_angle_alpha 97.0920(10)
_cell_angle_beta 97.5020(10)
_cell_angle_gamma 100.954(2)
_cell_formula_units_Z 2
_cell_length_a 6.8206(3)
_cell_length_b 9.5663(4)
_cell_length_c 11.9330(4)
_cell_measurement_reflns_used 2709
_cell_measurement_temperature 293(2)
_cell_measurement_theta_max 56.68
_cell_measurement_theta_min 1.74
_cell_volume 749.03(5)
_computing_cell_refinement 'SAINT (Siemens, 1996)'
_computing_data_collection 'SMART (Siemens, 1996)'
_computing_data_reduction SAINT
_computing_molecular_graphics SHELXTL
_computing_publication_material
;
SHELXTL, PARST (Nardelli, 1995) and PLATON (Spek, 1990)
;
_computing_structure_refinement SHELXTL
_computing_structure_solution 'SHELXTL (Sheldrick, 1997)'
_diffrn_ambient_temperature 293(2)
_diffrn_detector_area_resol_mean 8.33
_diffrn_measured_fraction_theta_full .938
_diffrn_measured_fraction_theta_max .938
_diffrn_measurement_device_type
;
Siemens SMART CCD area detector diffractometer
;
_diffrn_measurement_method '\w scans'
_diffrn_radiation_monochromator graphite
_diffrn_radiation_source 'fine-focus sealed tube'
_diffrn_radiation_type MoK\a
_diffrn_radiation_wavelength .71073
_diffrn_reflns_av_R_equivalents .0478
_diffrn_reflns_av_sigmaI/netI .0864
_diffrn_reflns_limit_h_max 8
_diffrn_reflns_limit_h_min -9
_diffrn_reflns_limit_k_max 12
_diffrn_reflns_limit_k_min -12
_diffrn_reflns_limit_l_max 10
_diffrn_reflns_limit_l_min -15
_diffrn_reflns_number 5358
_diffrn_reflns_theta_full 28.32
_diffrn_reflns_theta_max 28.32
_diffrn_reflns_theta_min 1.74
_diffrn_standards_decay_% 0
_diffrn_standards_number 0
_exptl_absorpt_coefficient_mu .093
_exptl_absorpt_correction_type none
_exptl_crystal_colour colourless
_exptl_crystal_density_diffrn 1.252
_exptl_crystal_density_method 'not measured'
_exptl_crystal_description block
_exptl_crystal_F_000 304
_exptl_crystal_size_max .46
_exptl_crystal_size_mid .34
_exptl_crystal_size_min .30
_refine_diff_density_max .254
_refine_diff_density_min -.273
_refine_ls_extinction_coef .091(13)
_refine_ls_extinction_method SHELXTL
_refine_ls_goodness_of_fit_ref .890
_refine_ls_hydrogen_treatment constr
_refine_ls_matrix_type full
_refine_ls_number_parameters 182
_refine_ls_number_reflns 3500
_refine_ls_number_restraints 0
_refine_ls_restrained_S_all .890
_refine_ls_R_factor_all .0733
_refine_ls_R_factor_gt .0562
_refine_ls_shift/su_max .000
_refine_ls_shift/su_mean .000
_refine_ls_structure_factor_coef Fsqd
_refine_ls_weighting_details 'calc w=1/[\s^2^(Fo^2^)+(0.0937P)^2^] where P=(Fo^2^+2Fc^2^)/3'
_refine_ls_weighting_scheme calc
_refine_ls_wR_factor_ref .1119
_reflns_number_gt 1893
_reflns_number_total 3500
_reflns_threshold_expression 'I > 2\s(I)'
_cod_data_source_file cf6125.cif
_cod_data_source_block I
_cod_depositor_comments
;
The following automatic conversions were performed:
'_symmetry_cell_setting' value 'Triclinic' changed to 'triclinic'
according to '/home/saulius/struct/CIF-dictionaries/cif_core.dic'
dictionary named 'cif_core.dic' version 2.4.1 from 2010-06-29.

Automatic conversion script
Id: cif_fix_enum 1527 2010-12-29 10:47:43Z saulius 

The following automatic conversions were performed:

'_symmetry_cell_setting' value 'Triclinic' changed to 'triclinic'
according to /home/saulius/struct/CIF-dictionaries/cif_core.dic
dictionary named 'cif_core.dic' version 2.4.1 from 2010-06-29.

Automatic conversion script
Id: cif_fix_values 1715 2011-07-08 13:25:40Z adriana 
;
_cod_original_sg_symbol_H-M P-1
_cod_database_code 2200628
_cod_database_fobs_code 2200628

loop_
_symmetry_equiv_pos_as_xyz
'x, y, z'
'-x, -y, -z'

loop_
_atom_site_label
_atom_site_fract_x
_atom_site_fract_y
_atom_site_fract_z
_atom_site_U_iso_or_equiv
_atom_site_adp_type
_atom_site_calc_flag
_atom_site_refinement_flags
_atom_site_occupancy
_atom_site_disorder_assembly
_atom_site_disorder_group
_atom_site_type_symbol
O1 1.3459(2) .28831(18) 1.02963(15) .0825(5) Uani d . 1 . . O
H1A 1.3067 .2364 1.0754 .124 Uiso calc R 1 . . H
O2 1.0828(3) .13080(17) 1.12396(14) .0792(5) Uani d . 1 . . O
O3 .7558(2) .12348(16) 1.06203(12) .0670(5) Uani d . 1 . . O
O4 1.0740(2) .19521(16) .65671(15) .0844(6) Uani d . 1 . . O
O5 .76324(19) .08718(13) .67211(12) .0601(4) Uani d . 1 . . O
C1 1.1860(3) .3075(2) .95923(17) .0562(5) Uani d . 1 . . C
C2 1.2435(3) .4001(2) .87297(19) .0627(6) Uani d . 1 . . C
H2A 1.3070 .3478 .8182 .075 Uiso calc R 1 . . H
H2B 1.3428 .4848 .9110 .075 Uiso calc R 1 . . H
C3 1.0666(3) .4483(2) .80882(17) .0545(5) Uani d . 1 . . C
H3A 1.0287 .5195 .8637 .065 Uiso calc R 1 . . H
C4 1.1222(4) .5267(2) .7093(2) .0694(6) Uani d . 1 . . C
H4A 1.2318 .6091 .7381 .083 Uiso calc R 1 . . H
H4B 1.1697 .4624 .6546 .083 Uiso calc R 1 . . H
C5 .9449(4) .5772(3) .6495(2) .0767(7) Uani d . 1 . . C
H5A .9833 .6188 .5835 .092 Uiso calc R 1 . . H
H5B .9089 .6515 .7011 .092 Uiso calc R 1 . . H
C6 .7613(4) .4524(3) .61102(19) .0717(6) Uani d . 1 . . C
H6A .6480 .4884 .5764 .086 Uiso calc R 1 . . H
H6B .7930 .3822 .5540 .086 Uiso calc R 1 . . H
C7 .7037(3) .3805(2) .71191(17) .0571(5) Uani d . 1 . . C
H7A .5890 .3011 .6851 .068 Uiso calc R 1 . . H
H7B .6621 .4494 .7657 .068 Uiso calc R 1 . . H
C8 .8776(2) .32333(18) .77428(15) .0457(4) Uani d . 1 . . C
C9 .8170(3) .2714(2) .88401(15) .0511(5) Uani d . 1 . . C
H9A .7550 .3424 .9232 .061 Uiso calc R 1 . . H
H9B .7165 .1822 .8634 .061 Uiso calc R 1 . . H
C10 .9913(3) .24683(19) .96480(16) .0501(5) Uani d . 1 . . C
C11 .9530(3) .1627(2) 1.05664(18) .0577(5) Uani d . 1 . . C
C12 .7031(4) .0451(3) 1.1534(2) .0839(8) Uani d . 1 . . C
H12A .5587 .0228 1.1489 .126 Uiso calc R 1 . . H
H12B .7631 .1030 1.2257 .126 Uiso calc R 1 . . H
H12C .7525 -.0426 1.1465 .126 Uiso calc R 1 . . H
C13 .9202(3) .1979(2) .69544(16) .0517(5) Uani d . 1 . . C
C14 .7858(4) -.0393(2) .5981(2) .0713(7) Uani d . 1 . . C
H14A .9056 -.0715 .6286 .086 Uiso calc R 1 . . H
H14B .8006 -.0162 .5223 .086 Uiso calc R 1 . . H
C15 .6043(4) -.1542(2) .5915(3) .0948(9) Uani d . 1 . . C
H15A .6171 -.2386 .5428 .142 Uiso calc R 1 . . H
H15B .4865 -.1218 .5608 .142 Uiso calc R 1 . . H
H15C .5912 -.1769 .6667 .142 Uiso calc R 1 . . H

loop_
_atom_site_aniso_label
_atom_site_aniso_U_11
_atom_site_aniso_U_22
_atom_site_aniso_U_33
_atom_site_aniso_U_12
_atom_site_aniso_U_13
_atom_site_aniso_U_23
O1 .0461(9) .0903(12) .1002(12) .0101(8) -.0097(8) .0011(9)
O2 .0769(11) .0815(11) .0756(10) .0199(9) -.0046(9) .0100(9)
O3 .0644(10) .0711(10) .0653(9) .0081(7) .0166(7) .0127(7)
O4 .0641(10) .0733(11) .1051(13) -.0023(8) .0402(9) -.0307(9)
O5 .0519(8) .0447(8) .0724(9) -.0015(6) .0067(7) -.0135(6)
C1 .0389(10) .0588(12) .0626(12) .0088(8) .0006(9) -.0124(10)
C2 .0360(10) .0663(13) .0736(14) -.0047(9) .0108(10) -.0147(11)
C3 .0475(11) .0477(11) .0596(11) -.0032(8) .0167(9) -.0136(9)
C4 .0709(15) .0555(12) .0741(14) -.0076(10) .0268(12) -.0032(11)
C5 .0946(19) .0626(14) .0741(15) .0099(13) .0267(14) .0113(12)
C6 .0805(16) .0729(15) .0603(13) .0151(12) .0108(12) .0067(11)
C7 .0496(11) .0594(12) .0585(11) .0097(9) .0094(9) -.0035(9)
C8 .0355(9) .0465(10) .0494(10) .0012(7) .0102(8) -.0070(8)
C9 .0355(9) .0609(11) .0505(10) .0008(8) .0089(8) -.0042(9)
C10 .0426(10) .0509(10) .0503(10) .0052(8) .0064(8) -.0094(8)
C11 .0579(13) .0515(11) .0562(12) .0095(9) .0028(10) -.0117(9)
C12 .102(2) .0722(15) .0770(16) .0047(13) .0263(15) .0188(13)
C13 .0470(11) .0494(11) .0532(11) .0027(8) .0113(9) -.0048(8)
C14 .0773(15) .0489(12) .0766(15) .0098(10) .0005(12) -.0152(11)
C15 .093(2) .0540(14) .116(2) .0007(13) -.0132(16) -.0144(14)

loop_
_atom_type_symbol
_atom_type_description
_atom_type_scat_dispersion_real
_atom_type_scat_dispersion_imag
_atom_type_scat_source
C C .0033 .0016 'International Tables Vol C Tables 4.2.6.8 and 6.1.1.4'
H H .0000 .0000 'International Tables Vol C Tables 4.2.6.8 and 6.1.1.4'
O O .0106 .0060 'International Tables Vol C Tables 4.2.6.8 and 6.1.1.4'

loop_
_geom_angle_atom_site_label_1
_geom_angle_atom_site_label_2
_geom_angle_atom_site_label_3
_geom_angle
C11 O3 C12 116.74(18)
C13 O5 C14 116.89(15)
O1 C1 C10 123.8(2)
O1 C1 C2 113.08(17)
C10 C1 C2 123.11(18)
C1 C2 C3 113.84(15)
C2 C3 C4 113.39(16)
C2 C3 C8 111.77(16)
C4 C3 C8 113.34(16)
C5 C4 C3 112.15(17)
C4 C5 C6 111.18(19)
C7 C6 C5 110.60(18)
C6 C7 C8 113.05(17)
C13 C8 C9 109.62(15)
C13 C8 C7 108.98(14)
C9 C8 C7 109.68(14)
C13 C8 C3 111.67(14)
C9 C8 C3 107.99(14)
C7 C8 C3 108.88(15)
C10 C9 C8 113.72(14)
C1 C10 C11 118.05(18)
C1 C10 C9 121.87(18)
C11 C10 C9 119.98(16)
O2 C11 O3 121.9(2)
O2 C11 C10 125.5(2)
O3 C11 C10 112.62(18)
O4 C13 O5 122.07(17)
O4 C13 C8 126.22(17)
O5 C13 C8 111.72(15)
O5 C14 C15 108.54(19)

loop_
_geom_bond_atom_site_label_1
_geom_bond_atom_site_label_2
_geom_bond_site_symmetry_2
_geom_bond_distance
_geom_bond_publ_flag
O1 C1 . 1.343(2) y
O2 C11 . 1.225(2) y
O3 C11 . 1.338(3) y
O3 C12 . 1.443(3) y
O4 C13 . 1.204(2) y
O5 C13 . 1.328(2) y
O5 C14 . 1.453(2) y
C1 C10 . 1.358(3) ?
C1 C2 . 1.482(3) ?
C2 C3 . 1.520(3) ?
C3 C4 . 1.531(3) ?
C3 C8 . 1.554(2) ?
C4 C5 . 1.513(3) ?
C5 C6 . 1.533(3) ?
C6 C7 . 1.517(3) ?
C7 C8 . 1.542(3) ?
C8 C13 . 1.528(2) ?
C8 C9 . 1.535(3) ?
C9 C10 . 1.503(3) ?
C10 C11 . 1.459(3) ?
C14 C15 . 1.478(3) ?

loop_
_geom_hbond_atom_site_label_D
_geom_hbond_atom_site_label_H
_geom_hbond_atom_site_label_A
_geom_hbond_site_symmetry_A
_geom_hbond_distance_DH
_geom_hbond_distance_HA
_geom_hbond_distance_DA
_geom_hbond_angle_DHA
_geom_hbond_publ_flag
O1 H1A O2 1_555 .82 1.86 2.584(2) 146 yes

loop_
_geom_torsion_atom_site_label_1
_geom_torsion_atom_site_label_2
_geom_torsion_atom_site_label_3
_geom_torsion_atom_site_label_4
_geom_torsion
O1 C1 C2 C3 -168.13(15)
C10 C1 C2 C3 12.8(3)
C1 C2 C3 C4 -172.27(15)
C1 C2 C3 C8 -42.7(2)
C2 C3 C4 C5 -178.24(16)
C8 C3 C4 C5 52.9(2)
C3 C4 C5 C6 -54.3(2)
C4 C5 C6 C7 56.4(3)
C5 C6 C7 C8 -57.7(2)
C6 C7 C8 C13 -67.7(2)
C6 C7 C8 C9 172.29(16)
C6 C7 C8 C3 54.3(2)
C2 C3 C8 C13 -60.7(2)
C4 C3 C8 C13 68.9(2)
C2 C3 C8 C9 59.89(19)
C4 C3 C8 C9 -170.47(15)
C2 C3 C8 C7 178.92(15)
C4 C3 C8 C7 -51.4(2)
C13 C8 C9 C10 74.19(18)
C7 C8 C9 C10 -166.20(14)
C3 C8 C9 C10 -47.7(2)
O1 C1 C10 C11 3.6(3)
C2 C1 C10 C11 -177.40(16)
O1 C1 C10 C9 -179.99(16)
C2 C1 C10 C9 -1.0(3)
C8 C9 C10 C1 19.9(2)
C8 C9 C10 C11 -163.79(15)
C12 O3 C11 O2 1.8(3)
C12 O3 C11 C10 -177.39(16)
C1 C10 C11 O2 -6.9(3)
C9 C10 C11 O2 176.64(17)
C1 C10 C11 O3 172.26(16)
C9 C10 C11 O3 -4.2(2)
C14 O5 C13 O4 .6(3)
C14 O5 C13 C8 -179.72(16)
C9 C8 C13 O4 -124.3(2)
C7 C8 C13 O4 115.7(2)
C3 C8 C13 O4 -4.6(3)
C9 C8 C13 O5 56.1(2)
C7 C8 C13 O5 -63.9(2)
C3 C8 C13 O5 175.74(16)
C13 O5 C14 C15 174.71(19)
